data_2107089
loop_
_publ_author_name
'Marezio, M.'
'Dernier, P.D.'
'Remeika, J.P.'

_publ_section_title
;
 The Crystal Chemistry of the Rare Earth Orthoferrites
;
_journal_name_full 'Acta Crystallographica B (24,1968-38,1982)'
_journal_page_first 2008
_journal_page_last 2022
_journal_volume 26
_journal_year 1970
_chemical_formula_sum 'Fe O3 Yb'
_chemical_name_systematic 'Yb Fe O3'
_space_group_IT_number 62
_symmetry_space_group_name_Hall '-P 2c 2ab'
_symmetry_space_group_name_H-M 'P b n m'
_cell_angle_alpha 90
_cell_angle_beta 90
_cell_angle_gamma 90
_cell_formula_units_Z 4
_cell_length_a 5.233
_cell_length_b 5.557
_cell_length_c 7.57
_cell_volume 220.134
_citation_journal_id_ASTM ACBCAR
_cod_data_source_file Marezio_ACBCAR_1970_1760.cif
_cod_data_source_block Fe1O3Yb1
_cod_original_cell_volume 220.1339
_cod_original_sg_symbol_Hall '-P 2ac 2n (z,x,y)'
_cod_original_formula_sum 'Fe1 O3 Yb1'
_cod_database_code 2107089

loop_
_symmetry_equiv_pos_as_xyz
x,y,z
x+1/2,-y+1/2,-z
-x+1/2,y+1/2,-z+1/2
-x,-y,z+1/2
-x,-y,-z
-x-1/2,y-1/2,z
x-1/2,-y-1/2,z-1/2
x,y,-z-1/2

loop_
_atom_site_label
_atom_site_type_symbol
_atom_site_fract_x
_atom_site_fract_y
_atom_site_fract_z
_atom_site_occupancy
_atom_site_U_iso_or_equiv
O1 O-2 0.1169 0.4537 0.25 1 0.0
Yb1 Yb+3 0.98064 0.07076 0.25 1 0.0
Fe1 Fe+3 0 0.5 0 1 0.0
O2 O-2 0.6886 0.3077 0.0599 1 0.0
